data_7217047
loop_
_publ_author_name
'Chang, Xin-Hong'
'Zhao, Ying'
'Han, Min-Le'
'Ma, Lu-Fang'
'Wang, Li-Ya'

_publ_section_title
;
 Five Cd(ii) coordination polymers based on
 2,3&#x2032;,5,5&#x2032;-biphenyltetracarboxylic acid and N-donor
 coligands: syntheses, structures and fluorescent properties
;
_journal_issue 28
_journal_name_full CrystEngComm
_journal_page_first 6417
_journal_paper_doi 10.1039/c4ce00355a
_journal_volume 16
_journal_year 2014
_chemical_formula_sum 'C26 H24 Cd2 N4 O10'
_chemical_formula_weight 777.29
_chemical_name_systematic
;

 ?

;
_space_group_IT_number 4
_symmetry_cell_setting monoclinic
_symmetry_space_group_name_Hall 'P 2yb'
_symmetry_space_group_name_H-M 'P 1 21 1'
_atom_sites_solution_hydrogens geom
_atom_sites_solution_primary direct
_atom_sites_solution_secondary difmap
_audit_creation_method SHELXL-97
_cell_angle_alpha 90.00
_cell_angle_beta 113.5820(10)
_cell_angle_gamma 90.00
_cell_formula_units_Z 2
_cell_length_a 10.3863(12)
_cell_length_b 12.9737(15)
_cell_length_c 10.8834(13)
_cell_measurement_reflns_used 4954
_cell_measurement_temperature 296(2)
_cell_measurement_theta_max 28.16
_cell_measurement_theta_min 2.29
_cell_volume 1344.1(3)
_computing_cell_refinement 'Bruker SMART'
_computing_data_collection 'Bruker SMART'
_computing_data_reduction 'Bruker SAINT'
_computing_molecular_graphics 'Bruker SHELXTL'
_computing_publication_material 'Bruker SHELXTL'
_computing_structure_refinement 'SHELXL-97 (Sheldrick, 1997)'
_computing_structure_solution 'SHELXS-97 (Sheldrick, 1990)'
_diffrn_ambient_temperature 296(2)
_diffrn_measured_fraction_theta_full 0.958
_diffrn_measured_fraction_theta_max 0.958
_diffrn_measurement_device_type 'CCD area detector'
_diffrn_measurement_method 'phi and omega scans'
_diffrn_radiation_monochromator graphite
_diffrn_radiation_source 'fine-focus sealed tube'
_diffrn_radiation_type MoK\a
_diffrn_radiation_wavelength 0.71073
_diffrn_reflns_av_R_equivalents 0.0169
_diffrn_reflns_av_sigmaI/netI 0.0318
_diffrn_reflns_limit_h_max 12
_diffrn_reflns_limit_h_min -12
_diffrn_reflns_limit_k_max 13
_diffrn_reflns_limit_k_min -15
_diffrn_reflns_limit_l_max 13
_diffrn_reflns_limit_l_min -10
_diffrn_reflns_number 6860
_diffrn_reflns_theta_full 25.50
_diffrn_reflns_theta_max 25.50
_diffrn_reflns_theta_min 2.29
_diffrn_standards_decay_% 0
_diffrn_standards_interval_count 0
_diffrn_standards_interval_time 0
_diffrn_standards_number 0
_exptl_absorpt_coefficient_mu 1.648
_exptl_absorpt_correction_T_max 0.7340
_exptl_absorpt_correction_T_min 0.5657
_exptl_absorpt_correction_type multi-scan
_exptl_absorpt_process_details sadabs
_exptl_crystal_colour colourless
_exptl_crystal_density_diffrn 1.921
_exptl_crystal_density_method 'not measured'
_exptl_crystal_description block
_exptl_crystal_F_000 768
_exptl_crystal_size_max 0.39
_exptl_crystal_size_mid 0.30
_exptl_crystal_size_min 0.20
_refine_diff_density_max 0.287
_refine_diff_density_min -0.369
_refine_diff_density_rms 0.059
_refine_ls_abs_structure_details 'Flack H D (1983), Acta Cryst. A39, 876-881'
_refine_ls_abs_structure_Flack -0.010(16)
_refine_ls_extinction_method none
_refine_ls_goodness_of_fit_ref 1.032
_refine_ls_hydrogen_treatment constr
_refine_ls_matrix_type full
_refine_ls_number_parameters 379
_refine_ls_number_reflns 4185
_refine_ls_number_restraints 1
_refine_ls_restrained_S_all 1.031
_refine_ls_R_factor_all 0.0191
_refine_ls_R_factor_gt 0.0182
_refine_ls_shift/su_max 0.001
_refine_ls_shift/su_mean 0.000
_refine_ls_structure_factor_coef Fsqd
_refine_ls_weighting_details 'calc w=1/[\s^2^(Fo^2^)+(0.0153P)^2^+0.0000P] where P=(Fo^2^+2Fc^2^)/3'
_refine_ls_weighting_scheme calc
_refine_ls_wR_factor_gt 0.0388
_refine_ls_wR_factor_ref 0.0391
_reflns_number_gt 4086
_reflns_number_total 4185
_reflns_threshold_expression >2sigma(I)
_cod_data_source_file c4ce00355a2.cif
_cod_data_source_block a
_cod_depositor_comments
;
The following automatic conversions were performed:

'_symmetry_cell_setting' value 'Monoclinic' changed to 'monoclinic'
according to
/usr/data/users/saulius/crontab/automatic-downloads/current/RSC/lib/dictionaries/cif_core.dic
dictionary named 'cif_core.dic' version 2.4.2 from 2011-04-26.

Automatic conversion script
Id: cif_fix_values 2281 2013-09-26 08:29:07Z andrius 
;
_cod_original_sg_symbol_H-M P2(1)
_cod_database_code 7217047

loop_
_symmetry_equiv_pos_as_xyz
'x, y, z'
'-x, y+1/2, -z'

loop_
_atom_site_label
_atom_site_type_symbol
_atom_site_fract_x
_atom_site_fract_y
_atom_site_fract_z
_atom_site_U_iso_or_equiv
_atom_site_adp_type
_atom_site_occupancy
_atom_site_symmetry_multiplicity
_atom_site_calc_flag
_atom_site_refinement_flags
Cd1 Cd 0.831428(19) 0.986551(15) 0.53023(2) 0.01820(6) Uani 1 1 d .
Cd2 Cd 0.69074(2) 1.298306(17) 0.38899(2) 0.02023(6) Uani 1 1 d .
O1 O 1.2247(2) 1.4037(2) 1.2642(3) 0.0446(8) Uani 1 1 d .
O2 O 1.0256(3) 1.3879(2) 1.2897(3) 0.0354(6) Uani 1 1 d .
O3 O 0.7606(3) 1.2566(2) 0.6022(2) 0.0441(8) Uani 1 1 d .
O4 O 0.9051(3) 1.1212(2) 0.6670(3) 0.0382(7) Uani 1 1 d .
O5 O 1.6006(2) 1.13235(18) 1.3256(2) 0.0247(6) Uani 1 1 d .
O6 O 1.5973(2) 1.01581(18) 1.4745(2) 0.0300(6) Uani 1 1 d .
O7 O 1.1582(2) 0.94600(19) 1.5401(3) 0.0334(6) Uani 1 1 d .
O8 O 0.9704(2) 1.04259(19) 1.4266(2) 0.0269(6) Uani 1 1 d .
O9 O 0.8657(2) 1.23682(19) 0.3382(3) 0.0372(7) Uani 1 1 d .
H1W H 0.9120 1.1851 0.3817 0.056 Uiso 1 1 d R
H2W H 0.9193 1.2774 0.3190 0.056 Uiso 1 1 d R
O10 O 0.4900(2) 1.3469(2) 0.4208(3) 0.0357(6) Uani 1 1 d .
H3W H 0.4113 1.3168 0.3830 0.053 Uiso 1 1 d R
H4W H 0.4800 1.4019 0.4585 0.053 Uiso 1 1 d R
N1 N 0.7585(3) 0.8492(3) 0.3895(3) 0.0354(8) Uani 1 1 d .
N2 N 0.6355(3) 0.7141(3) 0.2824(3) 0.0390(8) Uani 1 1 d .
N3 N 0.4447(3) 0.4591(2) 0.0091(3) 0.0298(7) Uani 1 1 d .
N4 N 0.5891(3) 0.3718(2) 0.1832(3) 0.0274(7) Uani 1 1 d .
C1 C 1.0712(3) 1.2279(3) 1.0638(3) 0.0181(7) Uani 1 1 d .
C2 C 1.0338(3) 1.3275(3) 1.0862(3) 0.0198(8) Uani 1 1 d .
C3 C 0.9397(4) 1.3849(3) 0.9814(4) 0.0311(9) Uani 1 1 d .
H3 H 0.9155 1.4509 0.9977 0.037 Uiso 1 1 calc R
C4 C 0.8811(4) 1.3450(3) 0.8527(4) 0.0286(9) Uani 1 1 d .
H4 H 0.8166 1.3837 0.7835 0.034 Uiso 1 1 calc R
C5 C 0.9189(3) 1.2474(3) 0.8270(3) 0.0223(8) Uani 1 1 d .
C6 C 1.0134(3) 1.1894(3) 0.9325(3) 0.0219(7) Uani 1 1 d .
H6 H 1.0386 1.1238 0.9154 0.026 Uiso 1 1 calc R
C7 C 1.1590(3) 1.1622(2) 1.1814(3) 0.0175(7) Uani 1 1 d .
C8 C 1.3035(3) 1.1498(2) 1.2225(3) 0.0188(7) Uani 1 1 d .
H8 H 1.3485 1.1784 1.1719 0.023 Uiso 1 1 calc R
C9 C 1.3812(3) 1.0950(2) 1.3389(3) 0.0171(7) Uani 1 1 d .
C10 C 1.3133(3) 1.0522(3) 1.4145(3) 0.0194(7) Uani 1 1 d .
H10 H 1.3652 1.0170 1.4933 0.023 Uiso 1 1 calc R
C11 C 1.1688(3) 1.0617(3) 1.3733(3) 0.0185(7) Uani 1 1 d .
C12 C 1.0931(3) 1.1163(3) 1.2567(3) 0.0205(7) Uani 1 1 d .
H12 H 0.9963 1.1225 1.2284 0.025 Uiso 1 1 calc R
C13 C 1.1011(3) 1.3756(3) 1.2240(3) 0.0243(8) Uani 1 1 d .
C14 C 0.8563(3) 1.2043(3) 0.6874(3) 0.0260(8) Uani 1 1 d .
C15 C 1.5380(3) 1.0813(2) 1.3830(3) 0.0205(7) Uani 1 1 d .
C16 C 1.0950(3) 1.0119(2) 1.4540(3) 0.0199(7) Uani 1 1 d .
C17 C 0.6354(4) 0.8027(4) 0.3460(4) 0.0414(10) Uani 1 1 d .
H17 H 0.5576 0.8283 0.3581 0.050 Uiso 1 1 calc R
C18 C 0.8406(4) 0.7875(4) 0.3509(5) 0.0552(13) Uani 1 1 d .
H18 H 0.9338 0.8008 0.3665 0.066 Uiso 1 1 calc R
C19 C 0.7673(5) 0.7036(4) 0.2862(5) 0.0608(15) Uani 1 1 d .
H19 H 0.8005 0.6494 0.2512 0.073 Uiso 1 1 calc R
C20 C 0.5162(4) 0.6445(3) 0.2204(4) 0.0430(11) Uani 1 1 d .
H20A H 0.4617 0.6424 0.2747 0.052 Uiso 1 1 calc R
H20B H 0.5507 0.5755 0.2174 0.052 Uiso 1 1 calc R
C21 C 0.4226(4) 0.6784(3) 0.0797(5) 0.0501(12) Uani 1 1 d .
H21A H 0.4782 0.6808 0.0263 0.060 Uiso 1 1 calc R
H21B H 0.3894 0.7477 0.0835 0.060 Uiso 1 1 calc R
C22 C 0.2960(4) 0.6087(4) 0.0095(4) 0.0474(12) Uani 1 1 d .
H22A H 0.2676 0.5793 0.0768 0.057 Uiso 1 1 calc R
H22B H 0.2188 0.6508 -0.0495 0.057 Uiso 1 1 calc R
C23 C 0.3198(4) 0.5212(3) -0.0723(4) 0.0425(11) Uani 1 1 d .
H23A H 0.2376 0.4771 -0.1053 0.051 Uiso 1 1 calc R
H23B H 0.3327 0.5495 -0.1491 0.051 Uiso 1 1 calc R
C24 C 0.4586(4) 0.4011(3) 0.1148(4) 0.0295(9) Uani 1 1 d .
H24 H 0.3843 0.3834 0.1377 0.035 Uiso 1 1 calc R
C25 C 0.5769(4) 0.4682(3) 0.0087(4) 0.0394(10) Uani 1 1 d .
H25 H 0.6007 0.5046 -0.0528 0.047 Uiso 1 1 calc R
C26 C 0.6652(4) 0.4137(3) 0.1156(4) 0.0367(10) Uani 1 1 d .
H26 H 0.7613 0.4057 0.1396 0.044 Uiso 1 1 calc R

loop_
_atom_site_aniso_label
_atom_site_aniso_U_11
_atom_site_aniso_U_22
_atom_site_aniso_U_33
_atom_site_aniso_U_23
_atom_site_aniso_U_13
_atom_site_aniso_U_12
Cd1 0.01696(10) 0.02005(12) 0.01668(12) 0.00049(11) 0.00578(8) -0.00048(10)
Cd2 0.02095(11) 0.02139(13) 0.01674(13) 0.00032(11) 0.00585(9) 0.00082(10)
O1 0.0232(13) 0.060(2) 0.0421(18) -0.0246(15) 0.0044(12) -0.0068(13)
O2 0.0475(15) 0.0389(17) 0.0269(15) -0.0106(13) 0.0224(13) -0.0143(13)
O3 0.0554(16) 0.0529(19) 0.0113(14) 0.0015(12) -0.0002(12) 0.0127(14)
O4 0.0434(14) 0.0351(16) 0.0287(16) -0.0156(13) 0.0068(12) -0.0021(13)
O5 0.0226(11) 0.0257(14) 0.0308(15) -0.0018(11) 0.0159(11) -0.0058(10)
O6 0.0175(10) 0.0305(15) 0.0394(15) 0.0146(12) 0.0087(10) 0.0056(9)
O7 0.0350(13) 0.0349(15) 0.0377(16) 0.0188(12) 0.0224(12) 0.0134(11)
O8 0.0225(11) 0.0301(14) 0.0335(15) 0.0087(11) 0.0169(11) 0.0055(10)
O9 0.0346(14) 0.0257(15) 0.063(2) 0.0098(14) 0.0324(14) 0.0062(11)
O10 0.0273(12) 0.0437(17) 0.0368(16) -0.0135(13) 0.0137(11) -0.0032(11)
N1 0.0330(16) 0.0354(19) 0.037(2) -0.0147(16) 0.0135(15) -0.0062(14)
N2 0.0401(18) 0.0331(19) 0.036(2) -0.0083(16) 0.0069(16) -0.0028(15)
N3 0.0362(15) 0.0298(19) 0.0176(15) 0.0038(13) 0.0046(13) 0.0032(13)
N4 0.0319(16) 0.0228(16) 0.0266(17) 0.0068(14) 0.0108(14) 0.0033(13)
C1 0.0171(14) 0.0205(18) 0.0165(18) 0.0014(14) 0.0067(13) -0.0008(13)
C2 0.0242(16) 0.022(2) 0.0136(17) -0.0008(14) 0.0077(14) -0.0015(13)
C3 0.043(2) 0.0194(19) 0.023(2) -0.0047(17) 0.0055(18) 0.0077(16)
C4 0.0348(19) 0.027(2) 0.0149(19) 0.0046(16) 0.0001(15) 0.0059(16)
C5 0.0282(16) 0.0238(19) 0.0152(18) -0.0012(15) 0.0091(14) -0.0036(14)
C6 0.0298(17) 0.0174(18) 0.0193(18) -0.0027(15) 0.0108(14) 0.0006(14)
C7 0.0194(15) 0.0182(17) 0.0120(17) -0.0023(14) 0.0031(13) 0.0027(13)
C8 0.0235(15) 0.0184(17) 0.0170(17) 0.0003(14) 0.0106(14) -0.0006(13)
C9 0.0167(14) 0.0136(17) 0.0198(18) -0.0025(14) 0.0059(13) -0.0015(12)
C10 0.0189(15) 0.0220(18) 0.0149(18) 0.0021(15) 0.0041(13) 0.0041(13)
C11 0.0199(15) 0.0187(17) 0.0183(18) 0.0015(15) 0.0091(14) 0.0014(13)
C12 0.0163(14) 0.0226(17) 0.0204(18) -0.0007(15) 0.0050(13) 0.0049(13)
C13 0.0298(18) 0.0182(18) 0.0204(19) -0.0055(15) 0.0053(16) 0.0021(14)
C14 0.0307(17) 0.030(2) 0.0169(19) 0.0000(16) 0.0091(15) -0.0100(15)
C15 0.0198(15) 0.0208(19) 0.0202(18) -0.0052(15) 0.0074(14) -0.0014(13)
C16 0.0224(15) 0.0188(19) 0.0197(18) 0.0006(15) 0.0096(13) 0.0031(13)
C17 0.038(2) 0.045(3) 0.045(2) -0.021(2) 0.0209(18) -0.007(2)
C18 0.037(2) 0.060(3) 0.070(3) -0.033(3) 0.024(2) -0.006(2)
C19 0.045(3) 0.063(3) 0.076(4) -0.035(3) 0.025(2) 0.001(2)
C20 0.048(2) 0.034(2) 0.040(3) -0.008(2) 0.010(2) -0.0097(18)
C21 0.047(2) 0.031(2) 0.053(3) 0.004(2) 0.000(2) 0.006(2)
C22 0.0320(19) 0.047(3) 0.046(3) -0.003(2) -0.0029(18) 0.0101(19)
C23 0.041(2) 0.040(3) 0.031(2) 0.0088(19) -0.0020(18) 0.0016(17)
C24 0.0307(18) 0.030(2) 0.024(2) 0.0025(18) 0.0077(16) -0.0056(16)
C25 0.051(2) 0.041(3) 0.033(2) 0.013(2) 0.0230(18) 0.005(2)
C26 0.035(2) 0.045(3) 0.035(2) 0.005(2) 0.0190(19) 0.0054(18)

loop_
_atom_type_symbol
_atom_type_description
_atom_type_scat_dispersion_real
_atom_type_scat_dispersion_imag
_atom_type_scat_source
C C 0.0033 0.0016 'International Tables Vol C Tables 4.2.6.8 and 6.1.1.4'
H H 0.0000 0.0000 'International Tables Vol C Tables 4.2.6.8 and 6.1.1.4'
N N 0.0061 0.0033 'International Tables Vol C Tables 4.2.6.8 and 6.1.1.4'
O O 0.0106 0.0060 'International Tables Vol C Tables 4.2.6.8 and 6.1.1.4'
Cd Cd -0.8075 1.2024 'International Tables Vol C Tables 4.2.6.8 and 6.1.1.4'

loop_
_geom_angle_atom_site_label_1
_geom_angle_atom_site_label_2
_geom_angle_atom_site_label_3
_geom_angle
_geom_angle_site_symmetry_1
_geom_angle_site_symmetry_3
O4 Cd1 N1 179.23(11) . .
O4 Cd1 O8 87.94(10) . 1_554
N1 Cd1 O8 91.32(10) . 1_554
O4 Cd1 O6 95.28(9) . 1_454
N1 Cd1 O6 85.37(10) . 1_454
O8 Cd1 O6 129.21(8) 1_554 1_454
O4 Cd1 O2 86.27(10) . 2_747
N1 Cd1 O2 93.72(11) . 2_747
O8 Cd1 O2 106.08(9) 1_554 2_747
O6 Cd1 O2 124.70(9) 1_454 2_747
O3 Cd2 O9 102.36(10) . .
O3 Cd2 N4 165.87(11) . 1_565
O9 Cd2 N4 90.51(10) . 1_565
O3 Cd2 O10 81.22(10) . .
O9 Cd2 O10 172.47(9) . .
N4 Cd2 O10 86.70(10) 1_565 .
O3 Cd2 O5 90.51(10) . 1_454
O9 Cd2 O5 82.44(9) . 1_454
N4 Cd2 O5 97.03(10) 1_565 1_454
O10 Cd2 O5 90.96(8) . 1_454
O3 Cd2 O7 87.70(10) . 2_757
O9 Cd2 O7 82.74(9) . 2_757
N4 Cd2 O7 88.17(10) 1_565 2_757
O10 Cd2 O7 104.14(9) . 2_757
O5 Cd2 O7 164.32(8) 1_454 2_757
C13 O2 Cd1 102.5(2) . 2_757
C14 O3 Cd2 137.9(3) . .
C14 O4 Cd1 137.9(2) . .
C15 O5 Cd2 124.4(2) . 1_656
C15 O6 Cd1 116.8(2) . 1_656
C16 O7 Cd2 150.6(2) . 2_747
C16 O8 Cd1 124.9(2) . 1_556
Cd2 O9 H1W 118.4 . .
Cd2 O9 H2W 120.9 . .
H1W O9 H2W 110.2 . .
Cd2 O10 H3W 123.2 . .
Cd2 O10 H4W 126.0 . .
H3W O10 H4W 109.9 . .
C17 N1 C18 105.0(3) . .
C17 N1 Cd1 127.9(3) . .
C18 N1 Cd1 126.3(3) . .
C17 N2 C19 106.2(3) . .
C17 N2 C20 126.3(4) . .
C19 N2 C20 127.5(4) . .
C24 N3 C25 106.6(3) . .
C24 N3 C23 126.1(3) . .
C25 N3 C23 125.9(3) . .
C24 N4 C26 105.3(3) . .
C24 N4 Cd2 130.4(3) . 1_545
C26 N4 Cd2 123.3(2) . 1_545
C2 C1 C6 118.2(3) . .
C2 C1 C7 119.4(3) . .
C6 C1 C7 122.1(3) . .
C3 C2 C1 120.4(3) . .
C3 C2 C13 119.3(3) . .
C1 C2 C13 120.3(3) . .
C2 C3 C4 120.9(3) . .
C2 C3 H3 119.6 . .
C4 C3 H3 119.6 . .
C3 C4 C5 119.9(3) . .
C3 C4 H4 120.0 . .
C5 C4 H4 120.0 . .
C4 C5 C6 119.3(3) . .
C4 C5 C14 120.1(3) . .
C6 C5 C14 120.6(3) . .
C5 C6 C1 121.3(3) . .
C5 C6 H6 119.4 . .
C1 C6 H6 119.4 . .
C12 C7 C8 118.8(3) . .
C12 C7 C1 118.0(3) . .
C8 C7 C1 123.2(3) . .
C7 C8 C9 120.5(3) . .
C7 C8 H8 119.7 . .
C9 C8 H8 119.7 . .
C8 C9 C10 119.5(3) . .
C8 C9 C15 120.4(3) . .
C10 C9 C15 120.0(3) . .
C11 C10 C9 120.7(3) . .
C11 C10 H10 119.7 . .
C9 C10 H10 119.7 . .
C10 C11 C12 118.9(3) . .
C10 C11 C16 120.3(3) . .
C12 C11 C16 120.8(3) . .
C11 C12 C7 121.5(3) . .
C11 C12 H12 119.3 . .
C7 C12 H12 119.3 . .
O1 C13 O2 123.7(3) . .
O1 C13 C2 118.4(3) . .
O2 C13 C2 117.9(3) . .
O4 C14 O3 126.5(3) . .
O4 C14 C5 117.3(3) . .
O3 C14 C5 116.2(3) . .
O5 C15 O6 124.0(3) . .
O5 C15 C9 119.1(3) . .
O6 C15 C9 116.9(3) . .
O7 C16 O8 125.0(3) . .
O7 C16 C11 119.4(3) . .
O8 C16 C11 115.6(3) . .
N1 C17 N2 112.1(3) . .
N1 C17 H17 124.0 . .
N2 C17 H17 124.0 . .
N1 C18 C19 110.1(4) . .
N1 C18 H18 124.9 . .
C19 C18 H18 124.9 . .
C18 C19 N2 106.6(4) . .
C18 C19 H19 126.7 . .
N2 C19 H19 126.7 . .
N2 C20 C21 111.8(4) . .
N2 C20 H20A 109.3 . .
C21 C20 H20A 109.3 . .
N2 C20 H20B 109.3 . .
C21 C20 H20B 109.3 . .
H20A C20 H20B 107.9 . .
C20 C21 C22 114.3(4) . .
C20 C21 H21A 108.7 . .
C22 C21 H21A 108.7 . .
C20 C21 H21B 108.7 . .
C22 C21 H21B 108.7 . .
H21A C21 H21B 107.6 . .
C23 C22 C21 115.1(4) . .
C23 C22 H22A 108.5 . .
C21 C22 H22A 108.5 . .
C23 C22 H22B 108.5 . .
C21 C22 H22B 108.5 . .
H22A C22 H22B 107.5 . .
N3 C23 C22 111.4(3) . .
N3 C23 H23A 109.4 . .
C22 C23 H23A 109.4 . .
N3 C23 H23B 109.4 . .
C22 C23 H23B 109.4 . .
H23A C23 H23B 108.0 . .
N4 C24 N3 112.5(3) . .
N4 C24 H24 123.7 . .
N3 C24 H24 123.7 . .
C26 C25 N3 106.6(3) . .
C26 C25 H25 126.7 . .
N3 C25 H25 126.7 . .
C25 C26 N4 108.9(3) . .
C25 C26 H26 125.5 . .
N4 C26 H26 125.5 . .

loop_
_geom_bond_atom_site_label_1
_geom_bond_atom_site_label_2
_geom_bond_distance
_geom_bond_site_symmetry_2
Cd1 O4 2.223(3) .
Cd1 N1 2.273(3) .
Cd1 O8 2.277(2) 1_554
Cd1 O6 2.291(2) 1_454
Cd1 O2 2.314(2) 2_747
Cd2 O3 2.203(3) .
Cd2 O9 2.247(2) .
Cd2 N4 2.269(3) 1_565
Cd2 O10 2.333(2) .
Cd2 O5 2.339(2) 1_454
Cd2 O7 2.400(2) 2_757
O1 C13 1.235(4) .
O2 C13 1.264(4) .
O2 Cd1 2.314(2) 2_757
O3 C14 1.254(4) .
O4 C14 1.248(4) .
O5 C15 1.256(4) .
O5 Cd2 2.339(2) 1_656
O6 C15 1.265(4) .
O6 Cd1 2.291(2) 1_656
O7 C16 1.243(4) .
O7 Cd2 2.400(2) 2_747
O8 C16 1.270(4) .
O8 Cd1 2.277(2) 1_556
O9 H1W 0.8501 .
O9 H2W 0.8500 .
O10 H3W 0.8501 .
O10 H4W 0.8500 .
N1 C17 1.318(5) .
N1 C18 1.353(5) .
N2 C17 1.342(5) .
N2 C19 1.359(5) .
N2 C20 1.462(5) .
N3 C24 1.333(4) .
N3 C25 1.379(4) .
N3 C23 1.482(4) .
N4 C24 1.314(4) .
N4 C26 1.389(5) .
N4 Cd2 2.269(3) 1_545
C1 C2 1.399(5) .
C1 C6 1.402(4) .
C1 C7 1.505(4) .
C2 C3 1.385(5) .
C2 C13 1.512(5) .
C3 C4 1.385(5) .
C3 H3 0.9300 .
C4 C5 1.388(5) .
C4 H4 0.9300 .
C5 C6 1.395(5) .
C5 C14 1.502(5) .
C6 H6 0.9300 .
C7 C12 1.394(5) .
C7 C8 1.393(4) .
C8 C9 1.394(4) .
C8 H8 0.9300 .
C9 C10 1.395(5) .
C9 C15 1.513(4) .
C10 C11 1.388(4) .
C10 H10 0.9300 .
C11 C12 1.390(4) .
C11 C16 1.522(5) .
C12 H12 0.9300 .
C17 H17 0.9300 .
C18 C19 1.353(6) .
C18 H18 0.9300 .
C19 H19 0.9300 .
C20 C21 1.514(6) .
C20 H20A 0.9700 .
C20 H20B 0.9700 .
C21 C22 1.526(6) .
C21 H21A 0.9700 .
C21 H21B 0.9700 .
C22 C23 1.523(6) .
C22 H22A 0.9700 .
C22 H22B 0.9700 .
C23 H23A 0.9700 .
C23 H23B 0.9700 .
C24 H24 0.9300 .
C25 C26 1.356(5) .
C25 H25 0.9300 .
C26 H26 0.9300 .

loop_
_geom_hbond_atom_site_label_D
_geom_hbond_atom_site_label_H
_geom_hbond_atom_site_label_A
_geom_hbond_distance_DH
_geom_hbond_distance_HA
_geom_hbond_distance_DA
_geom_hbond_angle_DHA
_geom_hbond_site_symmetry_A
O10 H4W O6 0.85 1.96 2.783(3) 164.1 2_757
O10 H3W O1 0.85 2.17 2.699(3) 120.5 1_454
O9 H2W O2 0.85 1.91 2.753(4) 169.5 1_554
O9 H1W O8 0.85 1.95 2.761(3) 159.9 1_554

loop_
_geom_torsion_atom_site_label_1
_geom_torsion_atom_site_label_2
_geom_torsion_atom_site_label_3
_geom_torsion_atom_site_label_4
_geom_torsion
_geom_torsion_site_symmetry_1
O9 Cd2 O3 C14 -8.1(4) .
N4 Cd2 O3 C14 -163.3(4) 1_565
O10 Cd2 O3 C14 165.2(4) .
O5 Cd2 O3 C14 74.3(4) 1_454
O7 Cd2 O3 C14 -90.2(4) 2_757
N1 Cd1 O4 C14 127(9) .
O8 Cd1 O4 C14 109.4(4) 1_554
O6 Cd1 O4 C14 -19.8(4) 1_454
O2 Cd1 O4 C14 -144.4(4) 2_747
O4 Cd1 N1 C17 -166(9) .
O8 Cd1 N1 C17 -148.1(4) 1_554
O6 Cd1 N1 C17 -18.9(4) 1_454
O2 Cd1 N1 C17 105.7(4) 2_747
O4 Cd1 N1 C18 26(9) .
O8 Cd1 N1 C18 43.8(4) 1_554
O6 Cd1 N1 C18 173.0(4) 1_454
O2 Cd1 N1 C18 -62.4(4) 2_747
C6 C1 C2 C3 1.5(5) .
C7 C1 C2 C3 -172.4(3) .
C6 C1 C2 C13 -175.6(3) .
C7 C1 C2 C13 10.6(5) .
C1 C2 C3 C4 -0.1(6) .
C13 C2 C3 C4 177.0(3) .
C2 C3 C4 C5 -1.4(6) .
C3 C4 C5 C6 1.5(5) .
C3 C4 C5 C14 -179.6(3) .
C4 C5 C6 C1 -0.1(5) .
C14 C5 C6 C1 -179.0(3) .
C2 C1 C6 C5 -1.3(5) .
C7 C1 C6 C5 172.3(3) .
C2 C1 C7 C12 76.9(4) .
C6 C1 C7 C12 -96.7(4) .
C2 C1 C7 C8 -99.5(4) .
C6 C1 C7 C8 86.9(4) .
C12 C7 C8 C9 -1.8(5) .
C1 C7 C8 C9 174.6(3) .
C7 C8 C9 C10 0.0(5) .
C7 C8 C9 C15 179.7(3) .
C8 C9 C10 C11 1.5(5) .
C15 C9 C10 C11 -178.1(3) .
C9 C10 C11 C12 -1.3(5) .
C9 C10 C11 C16 178.1(3) .
C10 C11 C12 C7 -0.4(5) .
C16 C11 C12 C7 -179.9(3) .
C8 C7 C12 C11 2.0(5) .
C1 C7 C12 C11 -174.6(3) .
Cd1 O2 C13 O1 6.6(4) 2_757
Cd1 O2 C13 C2 -170.9(3) 2_757
C3 C2 C13 O1 -104.5(4) .
C1 C2 C13 O1 72.6(5) .
C3 C2 C13 O2 73.2(5) .
C1 C2 C13 O2 -109.7(4) .
Cd1 O4 C14 O3 -29.4(6) .
Cd1 O4 C14 C5 151.5(3) .
Cd2 O3 C14 O4 -37.1(6) .
Cd2 O3 C14 C5 141.9(3) .
C4 C5 C14 O4 172.3(3) .
C6 C5 C14 O4 -8.8(5) .
C4 C5 C14 O3 -6.8(5) .
C6 C5 C14 O3 172.1(3) .
Cd2 O5 C15 O6 -94.9(4) 1_656
Cd2 O5 C15 C9 87.1(3) 1_656
Cd1 O6 C15 O5 -2.4(4) 1_656
Cd1 O6 C15 C9 175.6(2) 1_656
C8 C9 C15 O5 10.6(5) .
C10 C9 C15 O5 -169.7(3) .
C8 C9 C15 O6 -167.5(3) .
C10 C9 C15 O6 12.1(4) .
Cd2 O7 C16 O8 138.2(4) 2_747
Cd2 O7 C16 C11 -41.9(6) 2_747
Cd1 O8 C16 O7 1.0(5) 1_556
Cd1 O8 C16 C11 -178.9(2) 1_556
C10 C11 C16 O7 -14.6(5) .
C12 C11 C16 O7 164.7(3) .
C10 C11 C16 O8 165.2(3) .
C12 C11 C16 O8 -15.4(5) .
C18 N1 C17 N2 0.4(6) .
Cd1 N1 C17 N2 -169.7(3) .
C19 N2 C17 N1 0.2(6) .
C20 N2 C17 N1 -179.0(4) .
C17 N1 C18 C19 -0.9(6) .
Cd1 N1 C18 C19 169.4(4) .
N1 C18 C19 N2 1.1(6) .
C17 N2 C19 C18 -0.8(6) .
C20 N2 C19 C18 178.5(4) .
C17 N2 C20 C21 84.0(6) .
C19 N2 C20 C21 -95.1(6) .
N2 C20 C21 C22 -179.9(4) .
C20 C21 C22 C23 -90.8(5) .
C24 N3 C23 C22 65.6(5) .
C25 N3 C23 C22 -99.1(4) .
C21 C22 C23 N3 53.2(5) .
C26 N4 C24 N3 -0.4(4) .
Cd2 N4 C24 N3 167.8(2) 1_545
C25 N3 C24 N4 0.0(4) .
C23 N3 C24 N4 -167.1(3) .
C24 N3 C25 C26 0.4(4) .
C23 N3 C25 C26 167.5(4) .
N3 C25 C26 N4 -0.7(5) .
C24 N4 C26 C25 0.7(4) .
Cd2 N4 C26 C25 -168.6(3) 1_545
